data_7716560
loop_
_publ_author_name
'Malik, Suvamoy'
'Mondal, Udayan'
'Jana, Narayan Ch'
'Banerjee, Priyabrata'
'Saha, Amrita'

_publ_section_title
;
 Using eugenol scaffold to explore the explosive sensing properties of
 Cd(II)-based coordination polymers: experimental studies and real sample
 analysis.
;
_journal_issue 31
_journal_name_full 'Dalton transactions (Cambridge, England : 2003)'
_journal_page_first 12995
_journal_page_last 13011
_journal_paper_doi 10.1039/d4dt01239a
_journal_volume 53
_journal_year 2024
_chemical_absolute_configuration unk
_chemical_formula_moiety 'C22 H22.5 Cd N5 O2'
_chemical_formula_sum 'C22 H22.5 Cd N5 O2'
_chemical_formula_weight 501.35
_space_group_crystal_system monoclinic
_space_group_IT_number 14
_space_group_name_Hall '-P 2yn'
_space_group_name_H-M_alt 'P 1 21/n 1'
_atom_sites_solution_hydrogens geom
_atom_sites_solution_primary dual
_audit_creation_date 2024-04-05
_audit_creation_method
;
Olex2 1.5
(compiled 2024.02.16 svn.r378c4104 for OlexSys, GUI svn.r6928)
;
_audit_update_record
;
2024-04-09 deposited with the CCDC.	2024-07-05 downloaded from the CCDC.
;
_cell_angle_alpha 90
_cell_angle_beta 115.732(2)
_cell_angle_gamma 90
_cell_formula_units_Z 4
_cell_length_a 14.4942(9)
_cell_length_b 10.3261(7)
_cell_length_c 15.7836(10)
_cell_measurement_reflns_used 464
_cell_measurement_temperature 273(2)
_cell_measurement_theta_max 27.159
_cell_measurement_theta_min 1.972
_cell_volume 2128.0(2)
_computing_molecular_graphics 'Olex2 1.5 (Dolomanov et al., 2009)'
_computing_publication_material 'Olex2 1.5 (Dolomanov et al., 2009)'
_computing_structure_refinement 'SHELXL 2016/6 (Sheldrick, 2015)'
_computing_structure_solution 'SHELXT 2014/5 (Sheldrick, 2014)'
_diffrn_ambient_temperature 273.15
_diffrn_measured_fraction_theta_full 0.999
_diffrn_measured_fraction_theta_max 0.996
_diffrn_measurement_device_type CCD
_diffrn_measurement_method 'omega and phi scans'
_diffrn_radiation_type MoK\a
_diffrn_radiation_wavelength 0.71073
_diffrn_reflns_av_R_equivalents 0.0615
_diffrn_reflns_av_unetI/netI 0.0245
_diffrn_reflns_Laue_measured_fraction_full 0.999
_diffrn_reflns_Laue_measured_fraction_max 0.996
_diffrn_reflns_limit_h_max 18
_diffrn_reflns_limit_h_min -18
_diffrn_reflns_limit_k_max 13
_diffrn_reflns_limit_k_min -13
_diffrn_reflns_limit_l_max 20
_diffrn_reflns_limit_l_min -20
_diffrn_reflns_number 58632
_diffrn_reflns_point_group_measured_fraction_full 0.999
_diffrn_reflns_point_group_measured_fraction_max 0.996
_diffrn_reflns_theta_full 25.242
_diffrn_reflns_theta_max 27.159
_diffrn_reflns_theta_min 2.438
_exptl_absorpt_coefficient_mu 1.054
_exptl_crystal_colour yellow
_exptl_crystal_colour_primary yellow
_exptl_crystal_density_diffrn 1.565
_exptl_crystal_description block
_exptl_crystal_F_000 1014
_refine_diff_density_max 0.522
_refine_diff_density_min -0.463
_refine_diff_density_rms 0.065
_refine_ls_extinction_method none
_refine_ls_goodness_of_fit_ref 1.096
_refine_ls_hydrogen_treatment constr
_refine_ls_matrix_type full
_refine_ls_number_parameters 281
_refine_ls_number_reflns 4713
_refine_ls_number_restraints 0
_refine_ls_restrained_S_all 1.096
_refine_ls_R_factor_all 0.0385
_refine_ls_R_factor_gt 0.0293
_refine_ls_shift/su_max 0.001
_refine_ls_shift/su_mean 0.000
_refine_ls_structure_factor_coef Fsqd
_refine_ls_weighting_details 'w=1/[\s^2^(Fo^2^)+(0.0104P)^2^+2.5901P] where P=(Fo^2^+2Fc^2^)/3'
_refine_ls_weighting_scheme calc
_refine_ls_wR_factor_gt 0.0585
_refine_ls_wR_factor_ref 0.0635
_reflns_Friedel_coverage 0.000
_reflns_number_gt 4034
_reflns_number_total 4713
_reflns_threshold_expression 'I > 2\s(I)'
_cod_data_source_file d4dt01239a2.cif
_cod_data_source_block sm11u_b
_cod_depositor_comments 'Adding full bibliography for 7716559--7716560.cif.'
_cod_original_formula_sum 'C22 H22.50 Cd N5 O2'
_cod_database_code 7716560
_shelx_shelxl_version_number 2016/6
_shelx_space_group_comment
;
The symmetry employed for this shelxl refinement is uniquely defined
by the following loop, which should always be used as a source of
symmetry information in preference to the above space-group names.
They are only intended as comments.
;
_olex2_refinement_description
;
1. Fixed Uiso
 At 1.2 times of:
  All C(H) groups, {H6AA,H6AB,H6B} of C6, All C(H,H) groups, All C(H,H,H,H)
  groups, All N(H) groups
 At 1.5 times of:
  {H3A,H3B,H3C} of C3
2. Others
 Fixed Sof: H6AA(0.5) H6AB(0.5) H6B(0.5) H9AA(0.5) H9AB(0.5) H9BC(0.5)
 H9BD(0.5) C7(0.5) H7(0.5) C8(0.5) H8(0.5)
3.a Ternary CH refined with riding coordinates:
 N2(H2)
3.b Secondary CH2 refined with riding coordinates:
 C14(H14A,H14B), C15(H15A,H15B), C13(H13A,H13B), C6(H6AA,H6AB)
3.c Aromatic/amide H refined with riding coordinates:
 C4(H4), C12(H12), C10(H10), C21(H21), C20(H20), C17(H17), C18(H18), C19(H19),
 C6(H6B), C7(H7), C8(H8)
3.d X=CH2 refined with riding coordinates:
 C9(H9AA,H9AB), C9(H9BC,H9BD)
3.e Idealised Me refined as rotating group:
 C3(H3A,H3B,H3C)
;
_olex2_submission_special_instructions 'No special instructions were received'

loop_
_space_group_symop_operation_xyz
'x, y, z'
'-x+1/2, y+1/2, -z+1/2'
'-x, -y, -z'
'x-1/2, -y-1/2, z-1/2'

loop_
_atom_site_label
_atom_site_type_symbol
_atom_site_fract_x
_atom_site_fract_y
_atom_site_fract_z
_atom_site_U_iso_or_equiv
_atom_site_adp_type
_atom_site_occupancy
_atom_site_site_symmetry_order
_atom_site_calc_flag
_atom_site_refinement_flags_posn
_atom_site_refinement_flags_adp
_atom_site_refinement_flags_occupancy
_atom_site_disorder_assembly
_atom_site_disorder_group
Cd1 Cd 0.51521(2) 0.53785(2) 0.61475(2) 0.03310(6) Uani 1 1 d . . . . .
O1 O 0.60259(13) 0.54803(16) 0.52715(12) 0.0335(4) Uani 1 1 d . . . . .
O2 O 0.79072(15) 0.48367(19) 0.53768(14) 0.0441(5) Uani 1 1 d . . . . .
N1 N 0.49283(17) 0.7543(2) 0.56816(16) 0.0397(5) Uani 1 1 d . . . . .
N2 N 0.38295(17) 0.6149(2) 0.64905(16) 0.0382(5) Uani 1 1 d . . . . .
H2 H 0.319190 0.602044 0.591964 0.046 Uiso 1 1 calc R U . . .
C1 C 0.66813(19) 0.6426(2) 0.53804(17) 0.0323(5) Uani 1 1 d . . . . .
C2 C 0.76507(19) 0.6129(3) 0.54186(17) 0.0354(6) Uani 1 1 d . . . . .
N3 N 0.5530(2) 0.3363(2) 0.67721(18) 0.0512(6) Uani 1 1 d . . . . .
N4 N 0.6501(2) 0.1433(3) 0.6778(2) 0.0664(8) Uani 1 1 d . . . . .
C11 C 0.64989(19) 0.7756(2) 0.54832(18) 0.0349(6) Uani 1 1 d . . . . .
C4 C 0.8348(2) 0.7072(3) 0.54743(19) 0.0416(6) Uani 1 1 d . . . . .
H4 H 0.896498 0.683028 0.547253 0.050 Uiso 1 1 calc R U . . .
N5 N 0.8364(2) 0.1111(3) 0.75197(18) 0.0558(7) Uani 1 1 d . . . . .
C12 C 0.5603(2) 0.8230(3) 0.55792(19) 0.0406(6) Uani 1 1 d . . . . .
H12 H 0.551411 0.912343 0.556424 0.049 Uiso 1 1 calc R U . . .
C22 C 0.6041(2) 0.2496(3) 0.6803(2) 0.0453(7) Uani 1 1 d . . . . .
C23 C 0.7499(3) 0.1324(3) 0.7202(2) 0.0478(7) Uani 1 1 d . . . . .
C5 C 0.8148(2) 0.8376(3) 0.5533(2) 0.0448(7) Uani 1 1 d . . . . .
C16 C 0.2663(2) 0.5733(3) 0.7279(2) 0.0443(7) Uani 1 1 d . . . . .
C10 C 0.7232(2) 0.8693(3) 0.55480(19) 0.0421(6) Uani 1 1 d . . . . .
H10 H 0.709190 0.955982 0.560317 0.051 Uiso 1 1 calc R U . . .
C14 C 0.3967(2) 0.7566(3) 0.6626(2) 0.0475(7) Uani 1 1 d . . . . .
H14A H 0.456559 0.774455 0.720974 0.057 Uiso 1 1 calc R U . . .
H14B H 0.337526 0.793848 0.666978 0.057 Uiso 1 1 calc R U . . .
C21 C 0.1791(2) 0.5105(3) 0.6642(2) 0.0526(8) Uani 1 1 d . . . . .
H21 H 0.183779 0.455338 0.619597 0.063 Uiso 1 1 calc R U . . .
C15 C 0.3685(2) 0.5499(3) 0.7260(2) 0.0484(7) Uani 1 1 d . . . . .
H15A H 0.422355 0.578568 0.785500 0.058 Uiso 1 1 calc R U . . .
H15B H 0.376963 0.457418 0.721286 0.058 Uiso 1 1 calc R U . . .
C13 C 0.4099(2) 0.8180(3) 0.5814(2) 0.0501(7) Uani 1 1 d . . . . .
H13A H 0.346652 0.810515 0.524397 0.060 Uiso 1 1 calc R U . . .
H13B H 0.425504 0.909353 0.594160 0.060 Uiso 1 1 calc R U . . .
C20 C 0.0861(3) 0.5287(4) 0.6659(3) 0.0631(9) Uani 1 1 d . . . . .
H20 H 0.028083 0.487248 0.621880 0.076 Uiso 1 1 calc R U . . .
C17 C 0.2571(3) 0.6536(3) 0.7934(2) 0.0557(8) Uani 1 1 d . . . . .
H17 H 0.314424 0.697046 0.836525 0.067 Uiso 1 1 calc R U . . .
C18 C 0.1632(3) 0.6704(4) 0.7958(3) 0.0637(9) Uani 1 1 d . . . . .
H18 H 0.158093 0.724485 0.840681 0.076 Uiso 1 1 calc R U . . .
C3 C 0.8051(3) 0.4114(3) 0.6200(2) 0.0567(8) Uani 1 1 d . . . . .
H3A H 0.828917 0.325931 0.615935 0.085 Uiso 1 1 calc R U . . .
H3B H 0.741302 0.405658 0.624491 0.085 Uiso 1 1 calc R U . . .
H3C H 0.854877 0.454299 0.674771 0.085 Uiso 1 1 calc R U . . .
C19 C 0.0786(3) 0.6077(4) 0.7324(3) 0.0651(10) Uani 1 1 d . . . . .
H19 H 0.015823 0.618595 0.734272 0.078 Uiso 1 1 calc R U . . .
C6 C 0.8951(3) 0.9383(4) 0.5628(3) 0.0775(12) Uani 1 1 d . . . . .
H6AA H 0.918471 0.978543 0.624172 0.093 Uiso 0.5 1 calc R U P A -1
H6AB H 0.953359 0.893811 0.561278 0.093 Uiso 0.5 1 calc R U P A -1
H6B H 0.962754 0.911813 0.583084 0.093 Uiso 0.5 1 calc R U P B 1
C9 C 0.8790(4) 1.1572(5) 0.4936(4) 0.1053(17) Uani 1 1 d . . . . .
H9AA H 0.919643 1.197905 0.550255 0.126 Uiso 0.5 1 calc R U P C -1
H9AB H 0.850185 1.205224 0.438354 0.126 Uiso 0.5 1 calc R U P C -1
H9BC H 0.910202 1.143185 0.453945 0.126 Uiso 0.5 1 calc R U P D 1
H9BD H 0.853234 1.238708 0.496722 0.126 Uiso 0.5 1 calc R U P D 1
C7 C 0.8633(8) 1.0406(9) 0.4919(6) 0.072(3) Uani 0.5 1 d . . P E -1
H7 H 0.821739 1.010244 0.431802 0.086 Uiso 0.5 1 calc R U P E -1
C8 C 0.8716(6) 1.0672(7) 0.5425(7) 0.0600(19) Uani 0.5 1 d . . P E 1
H8 H 0.838729 1.097457 0.577801 0.072 Uiso 0.5 1 calc R U P E 1

loop_
_atom_site_aniso_label
_atom_site_aniso_U_11
_atom_site_aniso_U_22
_atom_site_aniso_U_33
_atom_site_aniso_U_23
_atom_site_aniso_U_13
_atom_site_aniso_U_12
Cd1 0.03278(10) 0.02960(10) 0.03965(11) -0.00075(8) 0.01829(8) -0.00018(8)
O1 0.0314(9) 0.0312(9) 0.0396(9) -0.0039(7) 0.0169(8) -0.0047(7)
O2 0.0450(11) 0.0407(11) 0.0517(11) -0.0012(9) 0.0257(10) 0.0037(9)
N1 0.0369(12) 0.0363(12) 0.0499(13) 0.0017(10) 0.0227(11) 0.0036(10)
N2 0.0360(12) 0.0390(12) 0.0431(12) -0.0006(10) 0.0205(10) 0.0016(10)
C1 0.0318(13) 0.0358(14) 0.0292(12) -0.0009(10) 0.0132(10) -0.0037(10)
C2 0.0347(13) 0.0375(14) 0.0336(13) -0.0011(11) 0.0144(11) -0.0007(11)
N3 0.0483(15) 0.0444(15) 0.0577(16) 0.0135(12) 0.0198(13) 0.0043(12)
N4 0.0497(17) 0.0454(16) 0.083(2) -0.0080(14) 0.0091(15) 0.0077(13)
C11 0.0334(13) 0.0340(14) 0.0366(13) 0.0013(11) 0.0146(11) -0.0033(11)
C4 0.0301(13) 0.0510(17) 0.0430(15) 0.0017(13) 0.0153(12) -0.0048(12)
N5 0.0564(17) 0.0569(17) 0.0459(14) 0.0001(12) 0.0145(13) 0.0148(14)
C12 0.0427(15) 0.0314(14) 0.0472(15) 0.0011(12) 0.0189(13) 0.0024(12)
C22 0.0422(16) 0.0396(16) 0.0462(16) 0.0067(13) 0.0117(13) -0.0020(13)
C23 0.061(2) 0.0372(15) 0.0392(15) 0.0025(12) 0.0158(15) 0.0077(14)
C5 0.0359(15) 0.0452(16) 0.0486(16) 0.0014(13) 0.0140(13) -0.0108(12)
C16 0.0472(17) 0.0467(17) 0.0456(16) 0.0106(13) 0.0264(14) 0.0089(13)
C10 0.0421(15) 0.0343(14) 0.0474(16) 0.0007(12) 0.0169(13) -0.0034(12)
C14 0.0472(17) 0.0438(16) 0.0593(18) -0.0058(14) 0.0304(15) 0.0047(13)
C21 0.0551(19) 0.0566(19) 0.0537(18) -0.0036(15) 0.0308(16) 0.0006(15)
C15 0.0434(16) 0.0524(18) 0.0519(17) 0.0112(14) 0.0230(14) 0.0125(14)
C13 0.0495(17) 0.0386(16) 0.070(2) 0.0066(14) 0.0329(16) 0.0109(13)
C20 0.0510(19) 0.076(2) 0.067(2) -0.0006(19) 0.0297(17) -0.0037(18)
C17 0.058(2) 0.062(2) 0.0501(18) -0.0024(15) 0.0260(16) 0.0046(16)
C18 0.073(2) 0.071(2) 0.061(2) 0.0004(18) 0.041(2) 0.0177(19)
C3 0.060(2) 0.0459(18) 0.064(2) 0.0113(15) 0.0268(17) 0.0114(15)
C19 0.053(2) 0.083(3) 0.073(2) 0.013(2) 0.0397(19) 0.0173(19)
C6 0.0441(19) 0.060(2) 0.120(3) 0.009(2) 0.028(2) -0.0182(17)
C9 0.094(3) 0.079(3) 0.170(5) 0.029(3) 0.082(4) 0.011(3)
C7 0.098(7) 0.071(6) 0.059(5) -0.022(4) 0.046(5) -0.044(5)
C8 0.044(4) 0.048(4) 0.091(6) 0.001(4) 0.032(4) -0.008(3)

loop_
_atom_type_symbol
_atom_type_description
_atom_type_scat_dispersion_real
_atom_type_scat_dispersion_imag
_atom_type_scat_source
C C 0.0033 0.0016 'International Tables Vol C Tables 4.2.6.8 and 6.1.1.4'
H H 0.0000 0.0000 'International Tables Vol C Tables 4.2.6.8 and 6.1.1.4'
Cd Cd -0.8075 1.2024 'International Tables Vol C Tables 4.2.6.8 and 6.1.1.4'
N N 0.0061 0.0033 'International Tables Vol C Tables 4.2.6.8 and 6.1.1.4'
O O 0.0106 0.0060 'International Tables Vol C Tables 4.2.6.8 and 6.1.1.4'

loop_
_geom_angle_atom_site_label_1
_geom_angle_atom_site_label_2
_geom_angle_atom_site_label_3
_geom_angle
_geom_angle_site_symmetry_1
_geom_angle_site_symmetry_3
_geom_angle_publ_flag
O1 Cd1 O1 78.42(6) . 3_666 ?
O1 Cd1 N1 78.43(7) . . ?
O1 Cd1 N1 96.80(7) 3_666 . ?
O1 Cd1 N2 91.13(7) 3_666 . ?
O1 Cd1 N2 149.52(7) . . ?
O1 Cd1 N3 102.49(8) . . ?
O1 Cd1 N5 89.67(8) . 2_656 ?
O1 Cd1 N5 167.07(8) 3_666 2_656 ?
N1 Cd1 N2 74.45(8) . . ?
N1 Cd1 N5 85.59(9) . 2_656 ?
N2 Cd1 N5 101.74(9) . 2_656 ?
N3 Cd1 O1 90.38(8) . 3_666 ?
N3 Cd1 N1 172.79(9) . . ?
N3 Cd1 N2 106.18(9) . . ?
N3 Cd1 N5 87.26(9) . 2_656 ?
Cd1 O1 Cd1 101.57(6) . 3_666 ?
C1 O1 Cd1 126.43(15) . 3_666 ?
C1 O1 Cd1 121.37(15) . . ?
C2 O2 C3 113.1(2) . . ?
C12 N1 Cd1 124.40(18) . . ?
C12 N1 C13 119.4(2) . . ?
C13 N1 Cd1 113.38(17) . . ?
Cd1 N2 H2 106.3 . . ?
C14 N2 Cd1 107.22(16) . . ?
C14 N2 H2 106.3 . . ?
C14 N2 C15 112.8(2) . . ?
C15 N2 Cd1 117.17(16) . . ?
C15 N2 H2 106.3 . . ?
O1 C1 C2 119.4(2) . . ?
O1 C1 C11 124.8(2) . . ?
C2 C1 C11 115.8(2) . . ?
O2 C2 C1 119.0(2) . . ?
C4 C2 O2 118.4(2) . . ?
C4 C2 C1 122.5(3) . . ?
C22 N3 Cd1 139.8(2) . . ?
C22 N4 C23 121.8(3) . . ?
C1 C11 C12 123.8(2) . . ?
C10 C11 C1 120.1(2) . . ?
C10 C11 C12 116.1(2) . . ?
C2 C4 H4 119.3 . . ?
C2 C4 C5 121.4(3) . . ?
C5 C4 H4 119.3 . . ?
C23 N5 Cd1 147.0(2) . 2_646 ?
N1 C12 C11 126.4(3) . . ?
N1 C12 H12 116.8 . . ?
C11 C12 H12 116.8 . . ?
N3 C22 N4 172.2(3) . . ?
N5 C23 N4 172.7(3) . . ?
C4 C5 C6 119.8(3) . . ?
C10 C5 C4 117.5(3) . . ?
C10 C5 C6 122.7(3) . . ?
C21 C16 C15 120.2(3) . . ?
C17 C16 C21 118.1(3) . . ?
C17 C16 C15 121.7(3) . . ?
C11 C10 H10 118.7 . . ?
C5 C10 C11 122.5(3) . . ?
C5 C10 H10 118.7 . . ?
N2 C14 H14A 109.5 . . ?
N2 C14 H14B 109.5 . . ?
N2 C14 C13 110.5(2) . . ?
H14A C14 H14B 108.1 . . ?
C13 C14 H14A 109.5 . . ?
C13 C14 H14B 109.5 . . ?
C16 C21 H21 119.5 . . ?
C20 C21 C16 121.0(3) . . ?
C20 C21 H21 119.5 . . ?
N2 C15 C16 115.6(2) . . ?
N2 C15 H15A 108.4 . . ?
N2 C15 H15B 108.4 . . ?
C16 C15 H15A 108.4 . . ?
C16 C15 H15B 108.4 . . ?
H15A C15 H15B 107.4 . . ?
N1 C13 C14 110.2(2) . . ?
N1 C13 H13A 109.6 . . ?
N1 C13 H13B 109.6 . . ?
C14 C13 H13A 109.6 . . ?
C14 C13 H13B 109.6 . . ?
H13A C13 H13B 108.1 . . ?
C21 C20 H20 120.0 . . ?
C19 C20 C21 120.1(3) . . ?
C19 C20 H20 120.0 . . ?
C16 C17 H17 119.6 . . ?
C16 C17 C18 120.8(3) . . ?
C18 C17 H17 119.6 . . ?
C17 C18 H18 120.0 . . ?
C19 C18 C17 120.0(3) . . ?
C19 C18 H18 120.0 . . ?
O2 C3 H3A 109.5 . . ?
O2 C3 H3B 109.5 . . ?
O2 C3 H3C 109.5 . . ?
H3A C3 H3B 109.5 . . ?
H3A C3 H3C 109.5 . . ?
H3B C3 H3C 109.5 . . ?
C20 C19 H19 120.0 . . ?
C18 C19 C20 120.0(3) . . ?
C18 C19 H19 120.0 . . ?
C5 C6 H6AA 108.2 . . ?
C5 C6 H6AB 108.2 . . ?
C5 C6 H6B 118.8 . . ?
H6AA C6 H6AB 107.3 . . ?
H6AA C6 H6B 85.6 . . ?
H6AB C6 H6B 21.8 . . ?
C7 C6 C5 116.5(4) . . ?
C7 C6 H6AA 108.2 . . ?
C7 C6 H6AB 108.2 . . ?
C7 C6 H6B 114.3 . . ?
C8 C6 C5 122.4(4) . . ?
C8 C6 H6AA 76.2 . . ?
C8 C6 H6AB 125.6 . . ?
C8 C6 H6B 118.8 . . ?
C8 C6 C7 32.7(4) . . ?
H9AA C9 H9AB 120.0 . . ?
H9AA C9 H9BC 115.3 . . ?
H9AA C9 H9BD 69.1 . . ?
H9AB C9 H9BC 66.6 . . ?
H9AB C9 H9BD 62.6 . . ?
H9BC C9 H9BD 120.0 . . ?
C7 C9 H9AA 120.0 . . ?
C7 C9 H9AB 120.0 . . ?
C7 C9 H9BC 88.3 . . ?
C7 C9 H9BD 144.8 . . ?
C7 C9 C8 38.0(4) . . ?
C8 C9 H9AA 86.0 . . ?
C8 C9 H9AB 149.0 . . ?
C8 C9 H9BC 120.0 . . ?
C8 C9 H9BD 120.0 . . ?
C6 C7 H7 112.7 . . ?
C9 C7 C6 134.5(8) . . ?
C9 C7 H7 112.7 . . ?
C8 C7 C6 67.9(10) . . ?
C8 C7 C9 72.2(10) . . ?
C8 C7 H7 151.8 . . ?
C6 C8 H8 109.0 . . ?
C9 C8 C6 142.1(9) . . ?
C9 C8 H8 109.0 . . ?
C7 C8 C6 79.4(11) . . ?
C7 C8 C9 69.7(10) . . ?
C7 C8 H8 144.7 . . ?

loop_
_geom_bond_atom_site_label_1
_geom_bond_atom_site_label_2
_geom_bond_distance
_geom_bond_site_symmetry_2
_geom_bond_publ_flag
Cd1 O1 2.2467(17) . ?
Cd1 O1 2.3233(17) 3_666 ?
Cd1 N1 2.331(2) . ?
Cd1 N2 2.346(2) . ?
Cd1 N3 2.266(2) . ?
Cd1 N5 2.387(3) 2_656 ?
O1 C1 1.320(3) . ?
O2 C2 1.395(3) . ?
O2 C3 1.433(4) . ?
N1 C12 1.274(3) . ?
N1 C13 1.463(3) . ?
N2 H2 0.9800 . ?
N2 C14 1.480(4) . ?
N2 C15 1.480(3) . ?
C1 C2 1.413(3) . ?
C1 C11 1.421(4) . ?
C2 C4 1.378(4) . ?
N3 C22 1.149(4) . ?
N4 C22 1.294(4) . ?
N4 C23 1.308(4) . ?
C11 C12 1.456(4) . ?
C11 C10 1.408(4) . ?
C4 H4 0.9300 . ?
C4 C5 1.389(4) . ?
N5 C23 1.151(4) . ?
C12 H12 0.9300 . ?
C5 C10 1.378(4) . ?
C5 C6 1.519(4) . ?
C16 C21 1.387(4) . ?
C16 C15 1.514(4) . ?
C16 C17 1.376(4) . ?
C10 H10 0.9300 . ?
C14 H14A 0.9700 . ?
C14 H14B 0.9700 . ?
C14 C13 1.515(4) . ?
C21 H21 0.9300 . ?
C21 C20 1.374(4) . ?
C15 H15A 0.9700 . ?
C15 H15B 0.9700 . ?
C13 H13A 0.9700 . ?
C13 H13B 0.9700 . ?
C20 H20 0.9300 . ?
C20 C19 1.371(5) . ?
C17 H17 0.9300 . ?
C17 C18 1.388(5) . ?
C18 H18 0.9300 . ?
C18 C19 1.364(5) . ?
C3 H3A 0.9600 . ?
C3 H3B 0.9600 . ?
C3 H3C 0.9600 . ?
C19 H19 0.9300 . ?
C6 H6AA 0.9700 . ?
C6 H6AB 0.9700 . ?
C6 H6B 0.9300 . ?
C6 C7 1.461(10) . ?
C6 C8 1.377(8) . ?
C9 H9AA 0.9300 . ?
C9 H9AB 0.9300 . ?
C9 H9BC 0.9300 . ?
C9 H9BD 0.9300 . ?
C9 C7 1.224(10) . ?
C9 C8 1.242(9) . ?
C7 H7 0.9300 . ?
C7 C8 0.803(9) . ?
C8 H8 0.9300 . ?

loop_
_geom_torsion_atom_site_label_1
_geom_torsion_atom_site_label_2
_geom_torsion_atom_site_label_3
_geom_torsion_atom_site_label_4
_geom_torsion
_geom_torsion_site_symmetry_1
_geom_torsion_site_symmetry_2
_geom_torsion_site_symmetry_3
_geom_torsion_site_symmetry_4
_geom_torsion_publ_flag
Cd1 O1 C1 C2 134.74(19) . . . . ?
Cd1 O1 C1 C2 -87.4(3) 3_666 . . . ?
Cd1 O1 C1 C11 93.9(3) 3_666 . . . ?
Cd1 O1 C1 C11 -44.0(3) . . . . ?
Cd1 N1 C12 C11 17.4(4) . . . . ?
Cd1 N1 C13 C14 28.8(3) . . . . ?
Cd1 N2 C14 C13 50.2(3) . . . . ?
Cd1 N2 C15 C16 -162.7(2) . . . . ?
O1 C1 C2 O2 -2.5(4) . . . . ?
O1 C1 C2 C4 176.0(2) . . . . ?
O1 C1 C11 C12 6.6(4) . . . . ?
O1 C1 C11 C10 -176.8(2) . . . . ?
O2 C2 C4 C5 -179.0(2) . . . . ?
N2 C14 C13 N1 -53.8(3) . . . . ?
C1 C2 C4 C5 2.5(4) . . . . ?
C1 C11 C12 N1 7.7(4) . . . . ?
C1 C11 C10 C5 -1.2(4) . . . . ?
C2 C1 C11 C12 -172.1(2) . . . . ?
C2 C1 C11 C10 4.4(4) . . . . ?
C2 C4 C5 C10 1.0(4) . . . . ?
C2 C4 C5 C6 177.8(3) . . . . ?
C11 C1 C2 O2 176.4(2) . . . . ?
C11 C1 C2 C4 -5.1(4) . . . . ?
C4 C5 C10 C11 -1.6(4) . . . . ?
C4 C5 C6 C7 124.0(5) . . . . ?
C4 C5 C6 C8 161.1(6) . . . . ?
C12 N1 C13 C14 -132.9(3) . . . . ?
C12 C11 C10 C5 175.6(3) . . . . ?
C5 C6 C7 C9 140.1(10) . . . . ?
C5 C6 C7 C8 109.5(9) . . . . ?
C5 C6 C8 C9 -124.8(11) . . . . ?
C5 C6 C8 C7 -89.3(10) . . . . ?
C16 C21 C20 C19 -1.3(5) . . . . ?
C16 C17 C18 C19 -0.4(5) . . . . ?
C10 C11 C12 N1 -169.0(3) . . . . ?
C10 C5 C6 C7 -59.3(6) . . . . ?
C10 C5 C6 C8 -22.2(8) . . . . ?
C14 N2 C15 C16 72.1(3) . . . . ?
C21 C16 C15 N2 75.8(4) . . . . ?
C21 C16 C17 C18 0.4(5) . . . . ?
C21 C20 C19 C18 1.3(6) . . . . ?
C15 N2 C14 C13 -179.4(2) . . . . ?
C15 C16 C21 C20 178.8(3) . . . . ?
C15 C16 C17 C18 -177.9(3) . . . . ?
C13 N1 C12 C11 177.0(3) . . . . ?
C17 C16 C21 C20 0.5(5) . . . . ?
C17 C16 C15 N2 -106.0(3) . . . . ?
C17 C18 C19 C20 -0.4(6) . . . . ?
C3 O2 C2 C1 -69.0(3) . . . . ?
C3 O2 C2 C4 112.5(3) . . . . ?
C6 C5 C10 C11 -178.4(3) . . . . ?
C6 C7 C8 C9 157.6(5) . . . . ?
C9 C7 C8 C6 -157.6(5) . . . . ?
C7 C6 C8 C9 -35.6(11) . . . . ?
C7 C9 C8 C6 37.5(12) . . . . ?
C8 C6 C7 C9 30.6(8) . . . . ?
C8 C9 C7 C6 -29.7(8) . . . . ?
